data_4130469
loop_
_publ_author_name
'Yao, Liao-Yuan'
'Lee, Terence Kwok-Ming'
'Yam, Vivian Wing-Wah'

_publ_section_title
;
 Thermodynamic-Driven Self-Assembly: Heterochiral Self-Sorting and
 Structural Reconfiguration in Gold(I)-Sulfido Cluster System.
;
_journal_issue 23
_journal_name_full 'Journal of the American Chemical Society'
_journal_page_first 7260
_journal_page_last 7263
_journal_paper_doi 10.1021/jacs.6b03844
_journal_volume 138
_journal_year 2016
_chemical_formula_moiety 'C176 H128 Au10 P8 S4, 2(Cl)'
_chemical_formula_sum 'C176 H128 Au10 Cl2 P8 S4'
_chemical_formula_weight 4659.35
_space_group_IT_number 114
_space_group_name_Hall 'P -4 2n'
_space_group_name_H-M_alt 'P -4 21 c'
_symmetry_cell_setting tetragonal
_symmetry_space_group_name_Hall 'P -4 2n'
_symmetry_space_group_name_H-M 'P -4 21 c'
_atom_sites_solution_hydrogens geom
_atom_sites_solution_primary direct
_atom_sites_solution_secondary difmap
_audit_creation_method SHELXL-97
_cell_angle_alpha 90.00
_cell_angle_beta 90.00
_cell_angle_gamma 90.00
_cell_formula_units_Z 4
_cell_length_a 23.5737(13)
_cell_length_b 23.5737(13)
_cell_length_c 29.2040(17)
_cell_measurement_reflns_used 9841
_cell_measurement_temperature 100(2)
_cell_measurement_theta_max 27.47
_cell_measurement_theta_min 2.22
_cell_volume 16229.2(16)
_computing_structure_refinement 'SHELXL-97 (Sheldrick, 1997)'
_computing_structure_solution 'SHELXS-97 (Sheldrick, 1990)'
_diffrn_ambient_temperature 100(2)
_diffrn_measured_fraction_theta_full 0.996
_diffrn_measured_fraction_theta_max 0.996
_diffrn_measurement_device_type 'Bruker APEX-II CCD'
_diffrn_measurement_method '\f and \w scans'
_diffrn_radiation_monochromator 'Compac optics'
_diffrn_radiation_source 'microfocus I\mS'
_diffrn_radiation_type MoK\a
_diffrn_radiation_wavelength 0.71073
_diffrn_reflns_av_R_equivalents 0.0000
_diffrn_reflns_av_sigmaI/netI 0.0259
_diffrn_reflns_limit_h_max 21
_diffrn_reflns_limit_h_min -21
_diffrn_reflns_limit_k_max 30
_diffrn_reflns_limit_k_min 0
_diffrn_reflns_limit_l_max 38
_diffrn_reflns_limit_l_min 0
_diffrn_reflns_number 18668
_diffrn_reflns_theta_full 27.54
_diffrn_reflns_theta_max 27.54
_diffrn_reflns_theta_min 2.05
_exptl_absorpt_coefficient_mu 9.215
_exptl_absorpt_correction_T_max 0.4779
_exptl_absorpt_correction_T_min 0.1072
_exptl_absorpt_correction_type empirical
_exptl_absorpt_process_details SADABS
_exptl_crystal_colour yellow
_exptl_crystal_density_diffrn 1.907
_exptl_crystal_density_method 'not measured'
_exptl_crystal_description block
_exptl_crystal_F_000 8768
_exptl_crystal_size_max 0.44
_exptl_crystal_size_mid 0.11
_exptl_crystal_size_min 0.09
_refine_diff_density_max 16.190
_refine_diff_density_min -2.448
_refine_diff_density_rms 0.460
_refine_ls_abs_structure_details 'Flack H D (1983), Acta Cryst. A39, 876-881'
_refine_ls_abs_structure_Flack -0.023(10)
_refine_ls_extinction_method none
_refine_ls_goodness_of_fit_ref 1.103
_refine_ls_hydrogen_treatment mixed
_refine_ls_matrix_type full
_refine_ls_number_parameters 907
_refine_ls_number_reflns 18668
_refine_ls_number_restraints 60
_refine_ls_restrained_S_all 1.103
_refine_ls_R_factor_all 0.0776
_refine_ls_R_factor_gt 0.0638
_refine_ls_shift/su_max 0.004
_refine_ls_shift/su_mean 0.000
_refine_ls_structure_factor_coef Fsqd
_refine_ls_weighting_details 'calc w=1/[\s^2^(Fo^2^)+(0.1157P)^2^+159.0155P] where P=(Fo^2^+2Fc^2^)/3'
_refine_ls_weighting_scheme calc
_refine_ls_wR_factor_gt 0.1584
_refine_ls_wR_factor_ref 0.1724
_reflns_number_gt 15821
_reflns_number_total 18668
_reflns_threshold_expression >2sigma(I)
_cod_data_source_file ja6b03844_si_004.cif
_cod_data_source_block mo_chem0087_a0ma
_cod_depositor_comments
;
The following automatic conversions were performed:

data item '_symmetry_cell_setting' value 'Tetragonal' was changed to
'tetragonal' in accordance with the
/home/saulius/struct/COD-crude-data/automatic-downloads/DataCite-retrospective/ACS/depositions/lib/dictionaries/cif_core.dic
dictionary named 'cif_core.dic' version 2.4.2 last updated on
2011-04-26.

Automatic conversion script
Id: cif_fix_values 6909 2019-04-08 15:41:33Z antanas 
;
_cod_database_code 4130469

loop_
_symmetry_equiv_pos_as_xyz
'x, y, z'
'-x, -y, z'
'y, -x, -z'
'-y, x, -z'
'-x+1/2, y+1/2, -z+1/2'
'x+1/2, -y+1/2, -z+1/2'
'-y+1/2, -x+1/2, z+1/2'
'y+1/2, x+1/2, z+1/2'

loop_
_atom_site_label
_atom_site_type_symbol
_atom_site_fract_x
_atom_site_fract_y
_atom_site_fract_z
_atom_site_U_iso_or_equiv
_atom_site_adp_type
_atom_site_occupancy
_atom_site_symmetry_multiplicity
_atom_site_calc_flag
_atom_site_refinement_flags
Au1 Au 0.604587(16) 0.880634(16) 0.393636(12) 0.01228(8) Uani 1 1 d .
Au2 Au 0.479937(15) 0.880690(16) 0.394087(11) 0.01110(8) Uani 1 1 d .
Au3 Au 0.381401(17) 0.898202(16) 0.336296(12) 0.01275(8) Uani 1 1 d .
Au4 Au 0.620061(17) 0.977401(15) 0.331400(12) 0.01231(8) Uani 1 1 d .
Au5 Au 0.5000 1.0000 0.313513(16) 0.01063(10) Uani 1 2 d S
Au6 Au 0.5000 1.0000 0.412138(16) 0.01076(10) Uani 1 2 d S
S1 S 0.59728(11) 0.97728(10) 0.41054(7) 0.0122(5) Uani 1 1 d .
S2 S 0.47740(11) 0.90343(10) 0.31531(8) 0.0133(5) Uani 1 1 d .
P1 P 0.62418(12) 0.78762(11) 0.38194(9) 0.0164(5) Uani 1 1 d .
P2 P 0.48000(11) 0.84489(11) 0.46649(8) 0.0133(5) Uani 1 1 d .
P3 P 0.28865(11) 0.88443(12) 0.35158(9) 0.0172(6) Uani 1 1 d .
P4 P 0.65678(12) 0.97954(11) 0.25950(9) 0.0143(5) Uani 1 1 d .
C1 C 0.6068(7) 0.7613(5) 0.3267(4) 0.034(3) Uani 1 1 d U
C2 C 0.5512(6) 0.7669(6) 0.3126(4) 0.033(3) Uani 1 1 d U
H2 H 0.5257 0.7877 0.3314 0.039 Uiso 1 1 calc R
C3 C 0.5313(7) 0.7437(6) 0.2725(5) 0.046(4) Uani 1 1 d .
H3 H 0.4924 0.7469 0.2642 0.055 Uiso 1 1 calc R
C4 C 0.5701(9) 0.7149(6) 0.2439(5) 0.059(5) Uani 1 1 d .
H4 H 0.5583 0.7000 0.2152 0.071 Uiso 1 1 calc R
C5 C 0.6241(8) 0.7088(6) 0.2581(4) 0.048(4) Uani 1 1 d .
H5 H 0.6499 0.6878 0.2397 0.057 Uiso 1 1 calc R
C6 C 0.6427(7) 0.7319(6) 0.2982(4) 0.036(3) Uani 1 1 d .
H6 H 0.6814 0.7276 0.3065 0.044 Uiso 1 1 calc R
C7 C 0.7002(6) 0.7739(5) 0.3893(4) 0.030(3) Uani 1 1 d .
C8 C 0.7207(6) 0.7180(6) 0.3944(5) 0.039(3) Uani 1 1 d .
H8 H 0.6954 0.6867 0.3932 0.047 Uiso 1 1 calc R
C9 C 0.7778(6) 0.7095(7) 0.4012(6) 0.041(4) Uani 1 1 d .
H9 H 0.7917 0.6717 0.4035 0.049 Uiso 1 1 calc R
C10 C 0.8156(6) 0.7541(7) 0.4046(6) 0.044(4) Uani 1 1 d .
H10 H 0.8546 0.7477 0.4108 0.053 Uiso 1 1 calc R
C11 C 0.7947(7) 0.8077(7) 0.3989(6) 0.049(4) Uani 1 1 d .
H11 H 0.8203 0.8388 0.3992 0.059 Uiso 1 1 calc R
C12 C 0.7369(6) 0.8181(6) 0.3926(5) 0.037(3) Uani 1 1 d .
H12 H 0.7233 0.8559 0.3906 0.044 Uiso 1 1 calc R
C13 C 0.5914(4) 0.7384(4) 0.4206(3) 0.015(2) Uani 1 1 d .
C14 C 0.5781(5) 0.6836(4) 0.4038(4) 0.023(3) Uani 1 1 d .
H14 H 0.5860 0.6746 0.3728 0.027 Uiso 1 1 calc R
C15 C 0.5531(5) 0.6420(5) 0.4326(4) 0.027(3) Uani 1 1 d .
H15 H 0.5406 0.6069 0.4201 0.033 Uiso 1 1 calc R
C16 C 0.5470(6) 0.6532(5) 0.4798(4) 0.029(3) Uani 1 1 d .
C17 C 0.5233(6) 0.6107(6) 0.5082(5) 0.038(3) Uani 1 1 d .
H17 H 0.5098 0.5760 0.4958 0.045 Uiso 1 1 calc R
C18 C 0.5208(7) 0.6213(7) 0.5542(5) 0.048(4) Uani 1 1 d .
H18 H 0.5084 0.5921 0.5742 0.057 Uiso 1 1 calc R
C19 C 0.5351(7) 0.6712(7) 0.5715(5) 0.049(4) Uani 1 1 d .
H19 H 0.5320 0.6772 0.6035 0.059 Uiso 1 1 calc R
C20 C 0.5543(6) 0.7144(6) 0.5440(4) 0.035(3) Uani 1 1 d .
H20 H 0.5632 0.7501 0.5573 0.042 Uiso 1 1 calc R
C21 C 0.5608(5) 0.7070(5) 0.4970(4) 0.024(3) Uani 1 1 d .
C22 C 0.5817(4) 0.7499(4) 0.4673(3) 0.016(2) Uani 1 1 d U
C23 C 0.5925(5) 0.8089(4) 0.4863(3) 0.015(2) Uani 1 1 d U
C24 C 0.6493(5) 0.8184(5) 0.5021(3) 0.018(2) Uani 1 1 d .
C25 C 0.6916(6) 0.7749(6) 0.5016(4) 0.035(3) Uani 1 1 d .
H25 H 0.6822 0.7373 0.4925 0.043 Uiso 1 1 calc R
C26 C 0.7453(6) 0.7883(7) 0.5145(4) 0.037(3) Uani 1 1 d .
H26 H 0.7737 0.7597 0.5130 0.044 Uiso 1 1 calc R
C27 C 0.7609(6) 0.8440(7) 0.5302(5) 0.039(4) Uani 1 1 d .
H27 H 0.7988 0.8519 0.5391 0.047 Uiso 1 1 calc R
C28 C 0.7199(5) 0.8856(6) 0.5320(4) 0.027(3) Uani 1 1 d .
H28 H 0.7295 0.9225 0.5427 0.032 Uiso 1 1 calc R
C29 C 0.6628(4) 0.8737(5) 0.5180(3) 0.019(2) Uani 1 1 d .
C30 C 0.6209(5) 0.9161(4) 0.5210(3) 0.014(2) Uani 1 1 d .
H30 H 0.6303 0.9527 0.5322 0.017 Uiso 1 1 calc R
C31 C 0.5659(4) 0.9043(5) 0.5076(3) 0.017(2) Uani 1 1 d U
H31 H 0.5375 0.9328 0.5093 0.020 Uiso 1 1 calc R
C32 C 0.5519(5) 0.8483(4) 0.4911(3) 0.017(2) Uani 1 1 d .
C33 C 0.4486(5) 0.7747(4) 0.4674(4) 0.018(2) Uani 1 1 d .
C34 C 0.4430(6) 0.7456(6) 0.4265(4) 0.032(3) Uani 1 1 d .
H34 H 0.4563 0.7614 0.3986 0.038 Uiso 1 1 calc R
C35 C 0.4170(5) 0.6917(5) 0.4276(5) 0.027(3) Uani 1 1 d .
H35 H 0.4163 0.6704 0.4000 0.032 Uiso 1 1 calc R
C36 C 0.3936(6) 0.6689(6) 0.4644(5) 0.036(3) Uani 1 1 d .
H36 H 0.3743 0.6336 0.4628 0.043 Uiso 1 1 calc R
C37 C 0.3984(6) 0.6995(6) 0.5069(4) 0.036(3) Uani 1 1 d .
H37 H 0.3821 0.6846 0.5341 0.043 Uiso 1 1 calc R
C38 C 0.4270(5) 0.7506(6) 0.5078(4) 0.029(3) Uani 1 1 d .
H38 H 0.4322 0.7698 0.5361 0.035 Uiso 1 1 calc R
C39 C 0.4383(4) 0.8816(5) 0.5091(3) 0.018(2) Uani 1 1 d .
C40 C 0.4488(5) 0.8769(6) 0.5553(4) 0.028(3) Uani 1 1 d .
H40 H 0.4820 0.8581 0.5657 0.034 Uiso 1 1 calc R
C41 C 0.4109(6) 0.8996(6) 0.5871(4) 0.037(3) Uani 1 1 d .
H41 H 0.4183 0.8956 0.6189 0.044 Uiso 1 1 calc R
C42 C 0.3636(6) 0.9273(5) 0.5729(5) 0.034(3) Uani 1 1 d .
H42 H 0.3387 0.9436 0.5949 0.041 Uiso 1 1 calc R
C43 C 0.3510(5) 0.9322(5) 0.5262(5) 0.027(3) Uani 1 1 d .
H43 H 0.3173 0.9509 0.5166 0.032 Uiso 1 1 calc R
C44 C 0.3870(5) 0.9101(4) 0.4948(4) 0.025(3) Uani 1 1 d .
H44 H 0.3784 0.9134 0.4631 0.030 Uiso 1 1 calc R
C45 C 0.2688(6) 0.8118(5) 0.3551(5) 0.030(3) Uani 1 1 d .
C46 C 0.3090(6) 0.7705(6) 0.3594(7) 0.054(4) Uani 1 1 d U
H46 H 0.3470 0.7813 0.3657 0.065 Uiso 1 1 calc R
C47 C 0.2964(9) 0.7143(9) 0.3549(9) 0.077(6) Uani 1 1 d U
H47 H 0.3258 0.6869 0.3525 0.092 Uiso 1 1 calc R
C48 C 0.2390(9) 0.6975(7) 0.3539(8) 0.070(5) Uani 1 1 d U
H48 H 0.2293 0.6584 0.3541 0.084 Uiso 1 1 calc R
C49 C 0.1987(7) 0.7366(6) 0.3527(5) 0.044(4) Uani 1 1 d .
H49 H 0.1601 0.7256 0.3508 0.053 Uiso 1 1 calc R
C50 C 0.2129(5) 0.7935(6) 0.3542(5) 0.035(3) Uani 1 1 d .
H50 H 0.1834 0.8209 0.3547 0.042 Uiso 1 1 calc R
C51 C 0.2618(5) 0.9163(5) 0.4048(4) 0.023(3) Uani 1 1 d .
C52 C 0.2399(7) 0.8847(6) 0.4385(4) 0.044(4) Uani 1 1 d .
H52 H 0.2404 0.8445 0.4361 0.052 Uiso 1 1 calc R
C53 C 0.2160(8) 0.9105(7) 0.4777(5) 0.051(5) Uani 1 1 d .
H53 H 0.2004 0.8878 0.5014 0.061 Uiso 1 1 calc R
C54 C 0.2153(7) 0.9691(7) 0.4815(5) 0.046(4) Uani 1 1 d .
H54 H 0.1985 0.9867 0.5074 0.056 Uiso 1 1 calc R
C55 C 0.2395(5) 1.0018(6) 0.4470(4) 0.031(3) Uani 1 1 d .
H55 H 0.2402 1.0420 0.4493 0.037 Uiso 1 1 calc R
C56 C 0.2628(5) 0.9745(6) 0.4089(4) 0.030(3) Uani 1 1 d .
H56 H 0.2797 0.9966 0.3854 0.036 Uiso 1 1 calc R
C57 C 0.2407(5) 0.9114(4) 0.3082(3) 0.018(2) Uani 1 1 d .
C58 C 0.1837(5) 0.9263(5) 0.3214(5) 0.025(3) Uani 1 1 d .
H58 H 0.1740 0.9271 0.3530 0.030 Uiso 1 1 calc R
C59 C 0.1438(5) 0.9392(5) 0.2901(5) 0.027(3) Uani 1 1 d .
H59 H 0.1069 0.9497 0.2999 0.032 Uiso 1 1 calc R
C60 C 0.1561(5) 0.9375(6) 0.2431(5) 0.030(3) Uani 1 1 d .
C61 C 0.1157(6) 0.9453(6) 0.2073(5) 0.044(4) Uani 1 1 d .
H61 H 0.0777 0.9539 0.2156 0.053 Uiso 1 1 calc R
C62 C 0.1279(7) 0.9413(6) 0.1631(5) 0.044(4) Uani 1 1 d .
H62 H 0.0995 0.9481 0.1406 0.053 Uiso 1 1 calc R
C63 C 0.1799(7) 0.9277(6) 0.1509(6) 0.047(4) Uani 1 1 d .
H63 H 0.1880 0.9231 0.1192 0.057 Uiso 1 1 calc R
C64 C 0.2232(6) 0.9198(6) 0.1819(4) 0.032(3) Uani 1 1 d .
H64 H 0.2604 0.9123 0.1711 0.039 Uiso 1 1 calc R
C65 C 0.2132(5) 0.9227(5) 0.2295(4) 0.023(2) Uani 1 1 d .
C66 C 0.2539(5) 0.9129(4) 0.2629(4) 0.022(2) Uani 1 1 d .
C67 C 0.3137(5) 0.9032(5) 0.2447(4) 0.022(2) Uani 1 1 d .
C68 C 0.3292(5) 0.8456(5) 0.2317(4) 0.022(2) Uani 1 1 d .
C69 C 0.2931(6) 0.8006(5) 0.2370(5) 0.031(3) Uani 1 1 d .
H69 H 0.2565 0.8067 0.2497 0.037 Uiso 1 1 calc R
C70 C 0.3083(7) 0.7479(6) 0.2247(5) 0.046(4) Uani 1 1 d .
H70 H 0.2828 0.7173 0.2295 0.056 Uiso 1 1 calc R
C71 C 0.3604(7) 0.7377(5) 0.2051(5) 0.042(4) Uani 1 1 d .
H71 H 0.3698 0.7005 0.1952 0.050 Uiso 1 1 calc R
C72 C 0.3988(7) 0.7810(5) 0.1997(5) 0.037(3) Uani 1 1 d .
H72 H 0.4356 0.7733 0.1879 0.044 Uiso 1 1 calc R
C73 C 0.3837(5) 0.8371(4) 0.2119(4) 0.019(2) Uani 1 1 d .
C74 C 0.4213(5) 0.8819(5) 0.2066(4) 0.019(2) Uani 1 1 d .
H74 H 0.4584 0.8753 0.1950 0.022 Uiso 1 1 calc R
C75 C 0.4046(5) 0.9364(5) 0.2185(3) 0.020(2) Uani 1 1 d .
H75 H 0.4302 0.9670 0.2139 0.024 Uiso 1 1 calc R
C76 C 0.3513(5) 0.9472(4) 0.2370(3) 0.016(2) Uani 1 1 d U
C77 C 0.6226(5) 0.9364(4) 0.2158(4) 0.021(2) Uani 1 1 d U
C78 C 0.5936(4) 0.8881(5) 0.2297(4) 0.018(2) Uani 1 1 d .
H78 H 0.5890 0.8798 0.2614 0.021 Uiso 1 1 calc R
C79 C 0.5710(5) 0.8514(5) 0.1961(5) 0.027(3) Uani 1 1 d .
H79 H 0.5520 0.8177 0.2051 0.032 Uiso 1 1 calc R
C80 C 0.5764(5) 0.8641(5) 0.1507(5) 0.031(3) Uani 1 1 d .
H80 H 0.5616 0.8386 0.1285 0.037 Uiso 1 1 calc R
C81 C 0.6030(7) 0.9134(6) 0.1363(4) 0.036(3) Uani 1 1 d .
H81 H 0.6048 0.9232 0.1048 0.043 Uiso 1 1 calc R
C82 C 0.6271(6) 0.9481(5) 0.1698(4) 0.025(3) Uani 1 1 d .
H82 H 0.6473 0.9810 0.1605 0.030 Uiso 1 1 calc R
C83 C 0.7294(5) 0.9540(5) 0.2563(3) 0.020(2) Uani 1 1 d .
C84 C 0.7573(6) 0.9469(5) 0.2138(4) 0.030(3) Uani 1 1 d .
H84 H 0.7384 0.9576 0.1864 0.036 Uiso 1 1 calc R
C85 C 0.8114(6) 0.9248(7) 0.2115(6) 0.042(4) Uani 1 1 d .
H85 H 0.8303 0.9210 0.1829 0.050 Uiso 1 1 calc R
C86 C 0.8383(6) 0.9077(6) 0.2526(6) 0.044(4) Uani 1 1 d .
H86 H 0.8752 0.8917 0.2519 0.053 Uiso 1 1 calc R
C87 C 0.8108(7) 0.9144(6) 0.2928(5) 0.041(4) Uani 1 1 d .
H87 H 0.8292 0.9036 0.3204 0.049 Uiso 1 1 calc R
C88 C 0.7575(6) 0.9362(6) 0.2947(4) 0.030(3) Uani 1 1 d .
H88 H 0.7392 0.9391 0.3236 0.036 Uiso 1 1 calc R
Cl1 Cl 0.5000 0.5000 0.6216(3) 0.093(3) Uani 1 2 d S
Cl2 Cl 0.7733(4) 0.0024(4) 0.6128(2) 0.058(2) Uani 0.50 1 d P

loop_
_atom_site_aniso_label
_atom_site_aniso_U_11
_atom_site_aniso_U_22
_atom_site_aniso_U_33
_atom_site_aniso_U_23
_atom_site_aniso_U_13
_atom_site_aniso_U_12
Au1 0.01368(17) 0.00959(16) 0.01358(16) 0.00236(13) 0.00163(13) 0.00101(15)
Au2 0.01207(16) 0.01046(16) 0.01077(15) 0.00152(13) -0.00145(12) -0.00024(16)
Au3 0.01364(17) 0.01092(16) 0.01370(17) 0.00203(13) -0.00254(14) -0.00169(16)
Au4 0.01491(17) 0.01019(16) 0.01182(16) 0.00127(12) 0.00150(14) -0.00043(16)
Au5 0.0124(2) 0.0108(2) 0.0087(2) 0.000 0.000 0.0003(2)
Au6 0.0134(2) 0.0093(2) 0.0096(2) 0.000 0.000 -0.0009(2)
S1 0.0171(11) 0.0102(10) 0.0092(9) 0.0019(8) 0.0020(9) 0.0039(9)
S2 0.0124(11) 0.0113(11) 0.0163(11) 0.0004(9) -0.0012(9) 0.0013(9)
P1 0.0210(13) 0.0102(11) 0.0182(12) 0.0057(9) 0.0081(11) 0.0003(10)
P2 0.0136(11) 0.0156(12) 0.0108(11) 0.0042(9) -0.0012(9) 0.0000(10)
P3 0.0133(12) 0.0181(13) 0.0202(13) 0.0051(11) -0.0018(10) -0.0043(11)
P4 0.0177(12) 0.0124(11) 0.0127(11) -0.0019(9) 0.0016(10) 0.0004(10)
C1 0.069(8) 0.019(5) 0.014(5) -0.001(4) 0.008(5) 0.024(6)
C2 0.049(7) 0.033(6) 0.016(5) -0.017(5) 0.002(5) 0.013(6)
C3 0.056(9) 0.044(8) 0.037(7) 0.008(6) -0.021(7) 0.008(7)
C4 0.117(16) 0.027(7) 0.033(8) -0.017(6) -0.011(9) 0.030(9)
C5 0.086(12) 0.039(7) 0.018(6) -0.017(5) -0.005(7) 0.027(8)
C6 0.054(8) 0.036(7) 0.019(6) -0.001(5) 0.003(6) 0.006(6)
C7 0.033(7) 0.025(6) 0.033(6) 0.004(5) 0.012(5) 0.013(5)
C8 0.024(6) 0.033(7) 0.059(9) 0.009(7) 0.003(6) 0.004(6)
C9 0.027(7) 0.046(8) 0.051(8) 0.015(7) 0.001(6) 0.026(6)
C10 0.019(6) 0.049(9) 0.064(10) 0.006(8) -0.010(6) 0.013(6)
C11 0.030(8) 0.050(9) 0.068(11) -0.010(8) 0.005(7) 0.010(7)
C12 0.028(6) 0.030(7) 0.052(8) 0.021(6) 0.016(6) 0.018(5)
C13 0.014(5) 0.020(5) 0.012(4) 0.007(4) 0.000(4) -0.001(4)
C14 0.032(6) 0.006(5) 0.030(6) 0.001(4) 0.000(5) -0.001(4)
C15 0.033(6) 0.009(5) 0.040(7) 0.002(5) 0.006(5) 0.003(5)
C16 0.034(7) 0.017(5) 0.037(6) 0.011(5) 0.009(6) 0.004(5)
C17 0.034(7) 0.035(7) 0.043(7) 0.021(6) 0.006(6) -0.005(6)
C18 0.055(9) 0.041(8) 0.046(8) 0.026(7) 0.017(7) 0.016(7)
C19 0.052(9) 0.055(9) 0.041(8) 0.010(7) 0.012(7) 0.018(8)
C20 0.044(8) 0.038(7) 0.023(6) 0.015(5) 0.005(5) 0.015(6)
C21 0.023(6) 0.026(6) 0.025(6) 0.013(5) 0.004(4) 0.004(5)
C22 0.016(3) 0.017(4) 0.014(3) 0.010(3) -0.001(3) 0.001(3)
C23 0.022(5) 0.015(4) 0.010(4) 0.009(3) -0.006(4) -0.003(4)
C24 0.021(5) 0.025(6) 0.008(4) 0.003(4) -0.006(4) 0.009(4)
C25 0.035(7) 0.042(8) 0.029(6) 0.008(6) 0.003(6) 0.021(6)
C26 0.026(7) 0.055(9) 0.030(6) 0.006(6) -0.006(5) -0.004(6)
C27 0.022(6) 0.067(10) 0.027(6) 0.002(6) -0.001(5) 0.007(7)
C28 0.029(6) 0.029(6) 0.022(5) -0.001(5) 0.005(5) -0.006(5)
C29 0.012(4) 0.037(6) 0.009(4) 0.005(4) 0.000(4) 0.005(5)
C30 0.018(5) 0.016(5) 0.009(4) 0.006(3) 0.000(4) -0.009(4)
C31 0.014(4) 0.021(5) 0.016(4) 0.006(4) -0.009(3) -0.011(4)
C32 0.026(5) 0.016(5) 0.009(4) -0.004(4) 0.005(4) -0.011(4)
C33 0.018(5) 0.008(5) 0.026(5) 0.006(4) 0.005(4) -0.003(4)
C34 0.033(7) 0.036(7) 0.027(6) 0.003(5) -0.005(5) -0.005(6)
C35 0.026(6) 0.017(5) 0.037(7) 0.005(5) -0.010(5) 0.001(5)
C36 0.034(7) 0.029(6) 0.046(8) -0.001(6) -0.008(6) -0.009(6)
C37 0.036(7) 0.045(8) 0.026(6) 0.012(6) 0.002(6) -0.011(6)
C38 0.024(6) 0.034(7) 0.029(6) -0.001(5) 0.000(5) -0.004(5)
C39 0.018(5) 0.024(5) 0.013(4) -0.001(4) -0.008(4) 0.003(4)
C40 0.015(5) 0.052(8) 0.019(5) -0.004(5) 0.007(4) 0.008(5)
C41 0.044(8) 0.050(8) 0.016(5) -0.006(5) 0.020(5) 0.009(7)
C42 0.028(6) 0.023(6) 0.052(8) -0.002(6) 0.022(6) 0.002(5)
C43 0.015(5) 0.021(6) 0.044(7) 0.002(5) 0.011(5) -0.002(5)
C44 0.032(6) 0.010(5) 0.033(6) 0.008(4) -0.006(5) 0.003(5)
C45 0.030(7) 0.021(6) 0.037(7) 0.012(5) -0.013(5) -0.010(5)
C46 0.029(6) 0.020(6) 0.113(12) 0.013(7) -0.037(7) -0.010(5)
C47 0.073(11) 0.047(9) 0.110(13) 0.006(10) -0.033(10) -0.007(9)
C48 0.087(11) 0.034(8) 0.090(11) 0.022(8) -0.036(10) -0.010(8)
C49 0.061(9) 0.040(8) 0.032(7) 0.004(6) -0.013(7) -0.030(7)
C50 0.018(6) 0.034(7) 0.052(8) 0.015(6) -0.012(6) -0.015(5)
C51 0.009(5) 0.037(7) 0.023(5) 0.006(5) -0.005(4) 0.004(5)
C52 0.080(11) 0.032(7) 0.018(6) 0.003(5) 0.011(6) -0.023(8)
C53 0.078(12) 0.054(10) 0.022(6) 0.000(7) 0.013(7) -0.015(9)
C54 0.046(8) 0.063(10) 0.030(6) -0.028(7) 0.010(6) -0.010(8)
C55 0.024(6) 0.027(6) 0.041(6) 0.000(6) 0.003(5) 0.006(5)
C56 0.024(6) 0.050(8) 0.015(5) -0.012(5) 0.007(4) -0.017(6)
C57 0.029(6) 0.013(5) 0.011(4) 0.007(4) -0.007(4) -0.004(4)
C58 0.015(5) 0.023(6) 0.036(6) 0.004(5) -0.008(5) -0.002(4)
C59 0.019(6) 0.016(5) 0.045(7) 0.008(5) -0.001(5) 0.002(4)
C60 0.013(5) 0.033(7) 0.043(7) 0.006(6) -0.011(5) -0.004(5)
C61 0.032(7) 0.042(8) 0.059(9) 0.017(7) -0.019(7) -0.008(6)
C62 0.044(8) 0.031(7) 0.056(9) 0.005(6) -0.029(7) 0.008(6)
C63 0.053(9) 0.034(7) 0.055(9) 0.008(7) -0.032(8) 0.000(7)
C64 0.036(7) 0.035(7) 0.026(6) 0.010(5) -0.010(5) -0.009(6)
C65 0.022(6) 0.014(5) 0.031(6) -0.003(4) -0.010(5) -0.006(4)
C66 0.030(6) 0.008(5) 0.028(6) -0.001(4) 0.000(5) -0.001(4)
C67 0.029(6) 0.020(5) 0.016(5) 0.005(4) -0.011(4) -0.008(5)
C68 0.026(6) 0.019(5) 0.020(5) 0.000(4) -0.013(5) -0.001(5)
C69 0.036(7) 0.022(6) 0.035(7) -0.003(5) 0.000(6) 0.001(5)
C70 0.065(10) 0.022(7) 0.052(9) -0.010(6) -0.022(8) 0.008(7)
C71 0.060(9) 0.010(5) 0.055(8) -0.013(6) -0.017(7) 0.004(6)
C72 0.061(9) 0.015(6) 0.034(7) -0.007(5) -0.003(7) 0.013(6)
C73 0.026(6) 0.013(5) 0.018(5) -0.006(4) -0.007(4) 0.010(4)
C74 0.024(5) 0.013(5) 0.018(5) 0.002(4) -0.005(4) 0.004(4)
C75 0.029(6) 0.021(5) 0.009(4) 0.000(4) -0.005(4) -0.004(4)
C76 0.027(5) 0.013(5) 0.009(4) -0.005(4) -0.009(4) 0.001(4)
C77 0.022(5) 0.014(4) 0.026(5) -0.013(4) 0.003(4) 0.005(4)
C78 0.008(4) 0.021(5) 0.024(5) -0.009(4) -0.002(4) 0.001(4)
C79 0.019(6) 0.017(6) 0.045(7) -0.007(5) 0.002(5) -0.003(5)
C80 0.029(6) 0.027(6) 0.037(7) -0.025(5) -0.013(5) 0.009(5)
C81 0.050(8) 0.048(8) 0.009(5) 0.009(5) 0.000(5) -0.007(7)
C82 0.041(7) 0.023(6) 0.012(5) -0.007(4) -0.001(5) 0.000(5)
C83 0.024(6) 0.020(5) 0.015(5) 0.002(4) 0.004(4) 0.001(5)
C84 0.046(8) 0.023(6) 0.022(6) -0.004(5) 0.014(5) 0.002(5)
C85 0.032(7) 0.043(8) 0.051(9) -0.005(7) 0.001(7) 0.010(6)
C86 0.024(7) 0.038(8) 0.070(10) -0.016(7) 0.008(7) 0.010(6)
C87 0.055(9) 0.028(7) 0.039(8) -0.004(6) -0.003(7) -0.002(7)
C88 0.029(7) 0.036(7) 0.025(6) 0.000(5) -0.004(5) 0.007(5)
Cl1 0.095(6) 0.043(4) 0.140(7) 0.000 0.000 0.016(4)
Cl2 0.058(5) 0.079(6) 0.037(4) -0.032(4) -0.003(3) 0.020(4)

loop_
_atom_type_symbol
_atom_type_description
_atom_type_scat_dispersion_real
_atom_type_scat_dispersion_imag
_atom_type_scat_source
C C 0.0033 0.0016 'International Tables Vol C Tables 4.2.6.8 and 6.1.1.4'
H H 0.0000 0.0000 'International Tables Vol C Tables 4.2.6.8 and 6.1.1.4'
P P 0.1023 0.0942 'International Tables Vol C Tables 4.2.6.8 and 6.1.1.4'
S S 0.1246 0.1234 'International Tables Vol C Tables 4.2.6.8 and 6.1.1.4'
Cl Cl 0.1484 0.1585 'International Tables Vol C Tables 4.2.6.8 and 6.1.1.4'
Au Au -2.0133 8.8022 'International Tables Vol C Tables 4.2.6.8 and 6.1.1.4'

loop_
_geom_angle_atom_site_label_1
_geom_angle_atom_site_label_2
_geom_angle_atom_site_label_3
_geom_angle
_geom_angle_site_symmetry_1
_geom_angle_site_symmetry_3
P1 Au1 S1 171.76(10) . .
P1 Au1 Au2 101.82(7) . .
S1 Au1 Au2 85.70(6) . .
P1 Au1 Au4 129.22(7) . .
S1 Au1 Au4 51.93(6) . .
Au2 Au1 Au4 97.269(15) . .
P2 Au2 S2 171.25(9) . .
P2 Au2 Au6 100.98(7) . .
S2 Au2 Au6 87.77(6) . .
P2 Au2 Au3 126.42(7) . .
S2 Au2 Au3 51.76(6) . .
Au6 Au2 Au3 95.643(14) . .
P2 Au2 Au1 90.19(7) . .
S2 Au2 Au1 91.21(6) . .
Au6 Au2 Au1 80.688(12) . .
Au3 Au2 Au1 142.961(16) . .
P3 Au3 S2 173.62(10) . .
P3 Au3 Au2 129.85(7) . .
S2 Au3 Au2 52.23(6) . .
P3 Au3 Au4 98.16(7) . 2_675
S2 Au3 Au4 86.91(6) . 2_675
Au2 Au3 Au4 100.363(15) . 2_675
P4 Au4 S1 170.60(9) . .
P4 Au4 Au5 101.51(7) . .
S1 Au4 Au5 87.43(6) . .
P4 Au4 Au3 91.57(7) . 2_675
S1 Au4 Au3 87.20(6) . 2_675
Au5 Au4 Au3 79.371(12) . 2_675
P4 Au4 Au1 129.50(7) . .
S1 Au4 Au1 50.85(6) . .
Au5 Au4 Au1 97.562(14) . .
Au3 Au4 Au1 138.031(16) 2_675 .
S2 Au5 S2 177.44(12) . 2_675
S2 Au5 Au6 88.72(6) . .
S2 Au5 Au6 88.72(6) 2_675 .
S2 Au5 Au4 92.24(6) . .
S2 Au5 Au4 87.30(6) 2_675 .
Au6 Au5 Au4 79.720(11) . .
S2 Au5 Au4 87.30(6) . 2_675
S2 Au5 Au4 92.24(6) 2_675 2_675
Au6 Au5 Au4 79.720(11) . 2_675
Au4 Au5 Au4 159.44(2) . 2_675
S1 Au6 S1 177.73(11) . 2_675
S1 Au6 Au5 88.87(5) . .
S1 Au6 Au5 88.87(5) 2_675 .
S1 Au6 Au2 86.25(6) . .
S1 Au6 Au2 93.34(6) 2_675 .
Au5 Au6 Au2 79.528(12) . .
S1 Au6 Au2 93.34(6) . 2_675
S1 Au6 Au2 86.25(6) 2_675 2_675
Au5 Au6 Au2 79.528(12) . 2_675
Au2 Au6 Au2 159.06(2) . 2_675
Au1 S1 Au6 107.31(10) . .
Au1 S1 Au4 77.22(7) . .
Au6 S1 Au4 103.85(9) . .
Au5 S2 Au3 106.06(10) . .
Au5 S2 Au2 103.70(9) . .
Au3 S2 Au2 76.01(7) . .
C1 P1 C13 104.2(6) . .
C1 P1 C7 105.6(6) . .
C13 P1 C7 103.5(5) . .
C1 P1 Au1 115.4(4) . .
C13 P1 Au1 116.3(4) . .
C7 P1 Au1 110.6(4) . .
C39 P2 C33 101.8(5) . .
C39 P2 C32 102.1(5) . .
C33 P2 C32 114.2(5) . .
C39 P2 Au2 117.5(4) . .
C33 P2 Au2 110.6(4) . .
C32 P2 Au2 110.3(3) . .
C45 P3 C57 102.3(5) . .
C45 P3 C51 104.8(6) . .
C57 P3 C51 103.5(5) . .
C45 P3 Au3 113.9(5) . .
C57 P3 Au3 114.6(4) . .
C51 P3 Au3 116.2(4) . .
C83 P4 C77 101.3(5) . .
C83 P4 C76 112.8(5) . 2_675
C77 P4 C76 103.1(5) . 2_675
C83 P4 Au4 113.5(3) . .
C77 P4 Au4 117.8(4) . .
C76 P4 Au4 108.0(3) 2_675 .
C6 C1 C2 116.9(12) . .
C6 C1 P1 125.8(12) . .
C2 C1 P1 117.1(9) . .
C3 C2 C1 122.7(12) . .
C3 C2 H2 118.7 . .
C1 C2 H2 118.7 . .
C2 C3 C4 118.2(15) . .
C2 C3 H3 120.9 . .
C4 C3 H3 120.9 . .
C5 C4 C3 118.9(14) . .
C5 C4 H4 120.6 . .
C3 C4 H4 120.6 . .
C4 C5 C6 121.7(14) . .
C4 C5 H5 119.2 . .
C6 C5 H5 119.2 . .
C5 C6 C1 121.6(15) . .
C5 C6 H6 119.2 . .
C1 C6 H6 119.2 . .
C12 C7 C8 119.3(12) . .
C12 C7 P1 119.8(9) . .
C8 C7 P1 120.8(11) . .
C9 C8 C7 119.2(14) . .
C9 C8 H8 120.4 . .
C7 C8 H8 120.4 . .
C8 C9 C10 121.9(14) . .
C8 C9 H9 119.0 . .
C10 C9 H9 119.0 . .
C11 C10 C9 117.6(13) . .
C11 C10 H10 121.2 . .
C9 C10 H10 121.2 . .
C10 C11 C12 122.0(15) . .
C10 C11 H11 119.0 . .
C12 C11 H11 119.0 . .
C7 C12 C11 119.8(13) . .
C7 C12 H12 120.1 . .
C11 C12 H12 120.1 . .
C22 C13 C14 118.3(10) . .
C22 C13 P1 123.7(8) . .
C14 C13 P1 117.9(8) . .
C13 C14 C15 121.2(11) . .
C13 C14 H14 119.4 . .
C15 C14 H14 119.4 . .
C16 C15 C14 119.4(11) . .
C16 C15 H15 120.3 . .
C14 C15 H15 120.3 . .
C21 C16 C15 119.6(11) . .
C21 C16 C17 121.6(12) . .
C15 C16 C17 118.7(12) . .
C18 C17 C16 117.5(14) . .
C18 C17 H17 121.2 . .
C16 C17 H17 121.2 . .
C19 C18 C17 121.8(14) . .
C19 C18 H18 119.1 . .
C17 C18 H18 119.1 . .
C18 C19 C20 121.3(15) . .
C18 C19 H19 119.3 . .
C20 C19 H19 119.3 . .
C19 C20 C21 121.3(14) . .
C19 C20 H20 119.4 . .
C21 C20 H20 119.4 . .
C20 C21 C16 116.1(12) . .
C20 C21 C22 123.5(12) . .
C16 C21 C22 120.5(11) . .
C13 C22 C21 120.7(10) . .
C13 C22 C23 120.2(9) . .
C21 C22 C23 119.1(9) . .
C32 C23 C24 121.6(10) . .
C32 C23 C22 123.5(9) . .
C24 C23 C22 114.7(9) . .
C29 C24 C25 120.4(11) . .
C29 C24 C23 117.3(9) . .
C25 C24 C23 122.3(11) . .
C26 C25 C24 118.7(14) . .
C26 C25 H25 120.7 . .
C24 C25 H25 120.7 . .
C25 C26 C27 122.6(14) . .
C25 C26 H26 118.7 . .
C27 C26 H26 118.7 . .
C28 C27 C26 118.9(12) . .
C28 C27 H27 120.6 . .
C26 C27 H27 120.6 . .
C27 C28 C29 120.5(12) . .
C27 C28 H28 119.8 . .
C29 C28 H28 119.8 . .
C30 C29 C24 121.0(9) . .
C30 C29 C28 120.1(11) . .
C24 C29 C28 118.9(10) . .
C31 C30 C29 119.8(10) . .
C31 C30 H30 120.1 . .
C29 C30 H30 120.1 . .
C30 C31 C32 119.6(10) . .
C30 C31 H31 120.2 . .
C32 C31 H31 120.2 . .
C23 C32 C31 120.3(10) . .
C23 C32 P2 125.8(8) . .
C31 C32 P2 112.4(8) . .
C34 C33 C38 119.3(11) . .
C34 C33 P2 118.5(9) . .
C38 C33 P2 122.0(9) . .
C33 C34 C35 118.0(12) . .
C33 C34 H34 121.0 . .
C35 C34 H34 121.0 . .
C36 C35 C34 124.4(13) . .
C36 C35 H35 117.8 . .
C34 C35 H35 117.8 . .
C35 C36 C37 117.6(12) . .
C35 C36 H36 121.2 . .
C37 C36 H36 121.2 . .
C38 C37 C36 119.5(12) . .
C38 C37 H37 120.3 . .
C36 C37 H37 120.3 . .
C37 C38 C33 120.9(12) . .
C37 C38 H38 119.5 . .
C33 C38 H38 119.5 . .
C40 C39 C44 118.0(10) . .
C40 C39 P2 122.7(9) . .
C44 C39 P2 118.6(8) . .
C39 C40 C41 120.5(11) . .
C39 C40 H40 119.8 . .
C41 C40 H40 119.8 . .
C42 C41 C40 120.5(12) . .
C42 C41 H41 119.8 . .
C40 C41 H41 119.8 . .
C41 C42 C43 120.8(12) . .
C41 C42 H42 119.6 . .
C43 C42 H42 119.6 . .
C44 C43 C42 119.6(12) . .
C44 C43 H43 120.2 . .
C42 C43 H43 120.2 . .
C43 C44 C39 120.6(11) . .
C43 C44 H44 119.7 . .
C39 C44 H44 119.7 . .
C46 C45 C50 116.1(12) . .
C46 C45 P3 120.6(10) . .
C50 C45 P3 123.3(10) . .
C45 C46 C47 122.2(15) . .
C45 C46 H46 118.9 . .
C47 C46 H46 118.9 . .
C46 C47 C48 118.9(19) . .
C46 C47 H47 120.6 . .
C48 C47 H47 120.6 . .
C49 C48 C47 119.6(17) . .
C49 C48 H48 120.2 . .
C47 C48 H48 120.2 . .
C48 C49 C50 120.0(15) . .
C48 C49 H49 120.0 . .
C50 C49 H49 120.0 . .
C45 C50 C49 122.2(14) . .
C45 C50 H50 118.9 . .
C49 C50 H50 118.9 . .
C52 C51 C56 119.7(12) . .
C52 C51 P3 121.8(10) . .
C56 C51 P3 118.4(9) . .
C51 C52 C53 120.6(14) . .
C51 C52 H52 119.7 . .
C53 C52 H52 119.7 . .
C54 C53 C52 120.0(14) . .
C54 C53 H53 120.0 . .
C52 C53 H53 120.0 . .
C53 C54 C55 119.3(13) . .
C53 C54 H54 120.4 . .
C55 C54 H54 120.4 . .
C54 C55 C56 118.9(13) . .
C54 C55 H55 120.6 . .
C56 C55 H55 120.6 . .
C51 C56 C55 121.5(12) . .
C51 C56 H56 119.3 . .
C55 C56 H56 119.3 . .
C66 C57 C58 118.0(10) . .
C66 C57 P3 123.0(9) . .
C58 C57 P3 118.6(8) . .
C59 C58 C57 121.5(12) . .
C59 C58 H58 119.2 . .
C57 C58 H58 119.2 . .
C58 C59 C60 120.9(12) . .
C58 C59 H59 119.5 . .
C60 C59 H59 119.5 . .
C59 C60 C61 125.1(13) . .
C59 C60 C65 118.0(11) . .
C61 C60 C65 116.8(13) . .
C62 C61 C60 124.1(15) . .
C62 C61 H61 117.9 . .
C60 C61 H61 117.9 . .
C63 C62 C61 118.8(14) . .
C63 C62 H62 120.6 . .
C61 C62 H62 120.6 . .
C62 C63 C64 122.9(16) . .
C62 C63 H63 118.5 . .
C64 C63 H63 118.5 . .
C63 C64 C65 121.2(14) . .
C63 C64 H64 119.4 . .
C65 C64 H64 119.4 . .
C66 C65 C64 124.6(12) . .
C66 C65 C60 119.4(11) . .
C64 C65 C60 116.0(11) . .
C57 C66 C65 121.9(12) . .
C57 C66 C67 123.3(11) . .
C65 C66 C67 114.9(10) . .
C76 C67 C68 119.8(11) . .
C76 C67 C66 122.5(10) . .
C68 C67 C66 117.5(10) . .
C69 C68 C73 119.9(11) . .
C69 C68 C67 122.5(12) . .
C73 C68 C67 117.6(10) . .
C70 C69 C68 121.3(14) . .
C70 C69 H69 119.3 . .
C68 C69 H69 119.3 . .
C69 C70 C71 120.8(15) . .
C69 C70 H70 119.6 . .
C71 C70 H70 119.6 . .
C72 C71 C70 120.5(12) . .
C72 C71 H71 119.8 . .
C70 C71 H71 119.8 . .
C71 C72 C73 120.0(14) . .
C71 C72 H72 120.0 . .
C73 C72 H72 120.0 . .
C74 C73 C72 121.5(11) . .
C74 C73 C68 120.9(10) . .
C72 C73 C68 117.5(11) . .
C75 C74 C73 119.7(10) . .
C75 C74 H74 120.1 . .
C73 C74 H74 120.1 . .
C74 C75 C76 121.5(11) . .
C74 C75 H75 119.2 . .
C76 C75 H75 119.2 . .
C67 C76 C75 120.3(10) . .
C67 C76 P4 125.1(9) . 2_675
C75 C76 P4 113.6(8) . 2_675
C82 C77 C78 119.3(10) . .
C82 C77 P4 122.5(9) . .
C78 C77 P4 118.1(9) . .
C77 C78 C79 118.9(11) . .
C77 C78 H78 120.6 . .
C79 C78 H78 120.6 . .
C80 C79 C78 120.5(11) . .
C80 C79 H79 119.7 . .
C78 C79 H79 119.7 . .
C79 C80 C81 121.3(11) . .
C79 C80 H80 119.3 . .
C81 C80 H80 119.3 . .
C80 C81 C82 117.6(11) . .
C80 C81 H81 121.2 . .
C82 C81 H81 121.2 . .
C77 C82 C81 122.3(12) . .
C77 C82 H82 118.8 . .
C81 C82 H82 118.8 . .
C88 C83 C84 117.2(11) . .
C88 C83 P4 121.1(9) . .
C84 C83 P4 121.4(9) . .
C85 C84 C83 121.2(13) . .
C85 C84 H84 119.4 . .
C83 C84 H84 119.4 . .
C84 C85 C86 118.5(14) . .
C84 C85 H85 120.7 . .
C86 C85 H85 120.7 . .
C87 C86 C85 119.4(14) . .
C87 C86 H86 120.3 . .
C85 C86 H86 120.3 . .
C86 C87 C88 121.6(15) . .
C86 C87 H87 119.2 . .
C88 C87 H87 119.2 . .
C87 C88 C83 122.1(13) . .
C87 C88 H88 119.0 . .
C83 C88 H88 119.0 . .

loop_
_geom_bond_atom_site_label_1
_geom_bond_atom_site_label_2
_geom_bond_distance
_geom_bond_site_symmetry_2
Au1 P1 2.267(3) .
Au1 S1 2.337(2) .
Au1 Au2 2.9385(5) .
Au1 Au4 2.9394(5) .
Au2 P2 2.277(2) .
Au2 S2 2.363(2) .
Au2 Au6 2.9004(4) .
Au2 Au3 2.9008(5) .
Au3 P3 2.255(3) .
Au3 S2 2.348(3) .
Au3 Au4 2.9362(5) 2_675
Au4 P4 2.272(3) .
Au4 S1 2.373(2) .
Au4 Au5 2.9270(4) .
Au4 Au3 2.9362(5) 2_675
Au5 S2 2.339(2) .
Au5 S2 2.339(2) 2_675
Au5 Au6 2.8802(7) .
Au5 Au4 2.9270(4) 2_675
Au6 S1 2.355(2) .
Au6 S1 2.355(2) 2_675
Au6 Au2 2.9004(4) 2_675
P1 C1 1.776(12) .
P1 C13 1.793(10) .
P1 C7 1.834(14) .
P2 C39 1.806(11) .
P2 C33 1.813(11) .
P2 C32 1.842(11) .
P3 C45 1.778(12) .
P3 C57 1.814(11) .
P3 C51 1.838(12) .
P4 C83 1.817(12) .
P4 C77 1.820(11) .
P4 C76 1.857(10) 2_675
C1 C6 1.375(18) .
C1 C2 1.38(2) .
C2 C3 1.377(18) .
C2 H2 0.9500 .
C3 C4 1.41(2) .
C3 H3 0.9500 .
C4 C5 1.35(3) .
C4 H4 0.9500 .
C5 C6 1.364(18) .
C5 H5 0.9500 .
C6 H6 0.9500 .
C7 C12 1.36(2) .
C7 C8 1.412(18) .
C8 C9 1.375(19) .
C8 H8 0.9500 .
C9 C10 1.38(2) .
C9 H9 0.9500 .
C10 C11 1.37(2) .
C10 H10 0.9500 .
C11 C12 1.40(2) .
C11 H11 0.9500 .
C12 H12 0.9500 .
C13 C22 1.410(14) .
C13 C14 1.416(15) .
C14 C15 1.420(16) .
C14 H14 0.9500 .
C15 C16 1.413(18) .
C15 H15 0.9500 .
C16 C21 1.403(18) .
C16 C17 1.415(17) .
C17 C18 1.37(2) .
C17 H17 0.9500 .
C18 C19 1.32(2) .
C18 H18 0.9500 .
C19 C20 1.37(2) .
C19 H19 0.9500 .
C20 C21 1.393(17) .
C20 H20 0.9500 .
C21 C22 1.421(15) .
C22 C23 1.518(15) .
C23 C32 1.342(16) .
C23 C24 1.434(15) .
C24 C29 1.420(16) .
C24 C25 1.431(16) .
C25 C26 1.359(19) .
C25 H25 0.9500 .
C26 C27 1.44(2) .
C26 H26 0.9500 .
C27 C28 1.380(19) .
C27 H27 0.9500 .
C28 C29 1.434(16) .
C28 H28 0.9500 .
C29 C30 1.408(15) .
C30 C31 1.382(14) .
C30 H30 0.9500 .
C31 C32 1.443(15) .
C31 H31 0.9500 .
C33 C34 1.384(17) .
C33 C38 1.402(16) .
C34 C35 1.411(18) .
C34 H34 0.9500 .
C35 C36 1.322(19) .
C35 H35 0.9500 .
C36 C37 1.440(19) .
C36 H36 0.9500 .
C37 C38 1.382(19) .
C37 H37 0.9500 .
C38 H38 0.9500 .
C39 C40 1.377(15) .
C39 C44 1.447(15) .
C40 C41 1.394(16) .
C40 H40 0.9500 .
C41 C42 1.358(19) .
C41 H41 0.9500 .
C42 C43 1.40(2) .
C42 H42 0.9500 .
C43 C44 1.353(17) .
C43 H43 0.9500 .
C44 H44 0.9500 .
C45 C46 1.364(19) .
C45 C50 1.386(17) .
C46 C47 1.37(2) .
C46 H46 0.9500 .
C47 C48 1.41(3) .
C47 H47 0.9500 .
C48 C49 1.32(3) .
C48 H48 0.9500 .
C49 C50 1.383(19) .
C49 H49 0.9500 .
C50 H50 0.9500 .
C51 C52 1.340(17) .
C51 C56 1.378(18) .
C52 C53 1.41(2) .
C52 H52 0.9500 .
C53 C54 1.38(2) .
C53 H53 0.9500 .
C54 C55 1.39(2) .
C54 H54 0.9500 .
C55 C56 1.397(17) .
C55 H55 0.9500 .
C56 H56 0.9500 .
C57 C66 1.360(15) .
C57 C58 1.441(16) .
C58 C59 1.346(17) .
C58 H58 0.9500 .
C59 C60 1.403(19) .
C59 H59 0.9500 .
C60 C61 1.427(18) .
C60 C65 1.446(17) .
C61 C62 1.32(2) .
C61 H61 0.9500 .
C62 C63 1.32(2) .
C62 H62 0.9500 .
C63 C64 1.377(19) .
C63 H63 0.9500 .
C64 C65 1.409(18) .
C64 H64 0.9500 .
C65 C66 1.389(16) .
C66 C67 1.523(17) .
C67 C76 1.382(16) .
C67 C68 1.456(16) .
C68 C69 1.371(17) .
C68 C73 1.423(17) .
C69 C70 1.342(18) .
C69 H69 0.9500 .
C70 C71 1.38(2) .
C70 H70 0.9500 .
C71 C72 1.37(2) .
C71 H71 0.9500 .
C72 C73 1.415(15) .
C72 H72 0.9500 .
C73 C74 1.388(16) .
C74 C75 1.387(15) .
C74 H74 0.9500 .
C75 C76 1.393(16) .
C75 H75 0.9500 .
C76 P4 1.857(10) 2_675
C77 C82 1.376(16) .
C77 C78 1.389(16) .
C78 C79 1.412(16) .
C78 H78 0.9500 .
C79 C80 1.36(2) .
C79 H79 0.9500 .
C80 C81 1.386(19) .
C80 H80 0.9500 .
C81 C82 1.396(17) .
C81 H81 0.9500 .
C82 H82 0.9500 .
C83 C88 1.368(16) .
C83 C84 1.414(15) .
C84 C85 1.381(19) .
C84 H84 0.9500 .
C85 C86 1.42(2) .
C85 H85 0.9500 .
C86 C87 1.35(2) .
C86 H86 0.9500 .
C87 C88 1.36(2) .
C87 H87 0.9500 .
C88 H88 0.9500 .

loop_
_platon_squeeze_void_nr
_platon_squeeze_void_average_x
_platon_squeeze_void_average_y
_platon_squeeze_void_average_z
_platon_squeeze_void_volume
_platon_squeeze_void_count_electrons
_platon_squeeze_void_content
1 0.000 0.000 0.500 870 167 ' '
2 0.000 0.500 0.387 46 7 ' '
3 0.000 0.500 0.887 46 7 ' '
4 0.008 0.283 0.889 7 2 ' '
5 0.082 0.254 0.189 20 4 ' '
6 0.172 0.704 0.749 12 2 ' '
7 0.178 0.299 0.024 14 2 ' '
8 0.201 0.322 0.524 14 2 ' '
9 0.204 0.672 0.249 12 2 ' '
10 0.217 0.492 0.389 7 2 ' '
11 0.246 0.418 0.689 20 4 ' '
12 0.254 0.918 0.811 20 4 ' '
13 0.283 0.992 0.111 7 2 ' '
14 0.299 0.822 0.976 14 2 ' '
15 0.295 0.172 0.251 12 2 ' '
16 0.321 0.799 0.476 14 2 ' '
17 0.327 0.204 0.751 12 2 ' '
18 0.500 0.500 1.000 870 167 ' '
19 0.418 0.754 0.311 20 4 ' '
20 0.500 0.000 0.613 46 7 ' '
21 0.500 0.000 0.113 46 7 ' '
22 0.492 0.783 0.611 7 2 ' '
23 0.508 0.217 0.611 7 2 ' '
24 0.582 0.246 0.311 20 4 ' '
25 0.672 0.796 0.751 12 2 ' '
26 0.678 0.201 0.476 14 2 ' '
27 0.701 0.178 -0.024 15 2 ' '
28 0.704 0.828 0.251 12 2 ' '
29 0.717 0.008 0.111 7 2 ' '
30 0.746 0.082 0.811 20 4 ' '
31 0.754 0.582 0.689 20 4 ' '
32 0.783 0.508 0.389 7 2 ' '
33 0.799 0.678 0.524 15 2 ' '
34 0.796 0.328 0.249 12 2 ' '
35 0.821 0.701 0.024 14 2 ' '
36 0.827 0.296 0.749 12 2 ' '
37 0.918 0.746 0.189 20 4 ' '
38 0.992 0.717 0.889 7 2 ' '
